data_4065489
loop_
_publ_author_name
'Guisado-Barrios, Gregorio'
'Bouffard, Jean'
'Donnadieu, Bruno'
'Bertrand, Guy'

_publ_section_title
;
 Bis(1,2,3-triazol-5-ylidenes) (i-bitz) as Stable 1,4-Bidentate Ligands
 Based on Mesoionic Carbenes (MICs).
;
_journal_issue 21
_journal_name_full Organometallics
_journal_page_first 6017
_journal_page_last 6021
_journal_paper_doi 10.1021/om200844b
_journal_volume 30
_journal_year 2011
_chemical_formula_moiety 'C18 H16 N6'
_chemical_formula_sum 'C18 H16 N6'
_chemical_formula_weight 316.37
_chemical_name_systematic
; 

 ? 

;
_space_group_IT_number 14
_symmetry_cell_setting monoclinic
_symmetry_space_group_name_Hall '-P 2yn'
_symmetry_space_group_name_H-M 'P 1 21/n 1'
_atom_sites_solution_hydrogens geom
_atom_sites_solution_primary direct
_atom_sites_solution_secondary difmap
_audit_creation_method SHELXL-97
_cell_angle_alpha 90.00
_cell_angle_beta 106.320(3)
_cell_angle_gamma 90.00
_cell_formula_units_Z 4
_cell_length_a 10.708(3)
_cell_length_b 10.536(3)
_cell_length_c 14.436(4)
_cell_measurement_reflns_used 1952
_cell_measurement_temperature 100(2)
_cell_measurement_theta_max 25.94
_cell_measurement_theta_min 2.43
_cell_volume 1563.0(8)
_computing_cell_refinement 'Bruker SAINT'
_computing_data_collection 'Bruker APEX2'
_computing_data_reduction 'Bruker SAINT'
_computing_molecular_graphics 'ORTEP 3'
_computing_publication_material 'Bruker SHELXTL'
_computing_structure_refinement 'SHELXL-97 (Sheldrick, 1997)'
_computing_structure_solution SIR97
_diffrn_ambient_temperature 100(2)
_diffrn_measured_fraction_theta_full 0.925
_diffrn_measured_fraction_theta_max 0.925
_diffrn_measurement_device_type 'Bruker APEX-II CCD'
_diffrn_measurement_method '\f and \w scans'
_diffrn_radiation_monochromator graphite
_diffrn_radiation_source 'fine-focus sealed tube'
_diffrn_radiation_type MoK\a
_diffrn_radiation_wavelength 0.71073
_diffrn_reflns_av_R_equivalents 0.0552
_diffrn_reflns_av_sigmaI/netI 0.0717
_diffrn_reflns_limit_h_max 14
_diffrn_reflns_limit_h_min -11
_diffrn_reflns_limit_k_max 14
_diffrn_reflns_limit_k_min -13
_diffrn_reflns_limit_l_max 18
_diffrn_reflns_limit_l_min -19
_diffrn_reflns_number 10078
_diffrn_reflns_theta_full 28.35
_diffrn_reflns_theta_max 28.35
_diffrn_reflns_theta_min 2.43
_diffrn_standards_number 0
_exptl_absorpt_coefficient_mu 0.086
_exptl_absorpt_correction_T_max 0.9915
_exptl_absorpt_correction_T_min 0.9764
_exptl_absorpt_correction_type multi-scan
_exptl_absorpt_process_details Sadabs
_exptl_crystal_colour colorless
_exptl_crystal_density_diffrn 1.344
_exptl_crystal_density_meas 0
_exptl_crystal_density_method 'not measured'
_exptl_crystal_description 'prism frag'
_exptl_crystal_F_000 664
_exptl_crystal_size_max 0.28
_exptl_crystal_size_mid 0.10
_exptl_crystal_size_min 0.10
_refine_diff_density_max 0.317
_refine_diff_density_min -0.228
_refine_diff_density_rms 0.052
_refine_ls_extinction_coef 0.0031(13)
_refine_ls_extinction_expression Fc^*^=kFc[1+0.001xFc^2^\l^3^/sin(2\q)]^-1/4^
_refine_ls_extinction_method SHELXL
_refine_ls_goodness_of_fit_ref 1.011
_refine_ls_hydrogen_treatment constr
_refine_ls_matrix_type full
_refine_ls_number_parameters 267
_refine_ls_number_reflns 3612
_refine_ls_number_restraints 0
_refine_ls_restrained_S_all 1.011
_refine_ls_R_factor_all 0.0879
_refine_ls_R_factor_gt 0.0486
_refine_ls_shift/su_max 0.000
_refine_ls_shift/su_mean 0.000
_refine_ls_structure_factor_coef Fsqd
_refine_ls_weighting_details 'calc w=1/[\s^2^(Fo^2^)+(0.0540P)^2^+0.1346P] where P=(Fo^2^+2Fc^2^)/3'
_refine_ls_weighting_scheme calc
_refine_ls_wR_factor_gt 0.1045
_refine_ls_wR_factor_ref 0.1196
_reflns_number_gt 2419
_reflns_number_total 3612
_reflns_threshold_expression >2sigma(I)
_cod_data_source_file om200844b_si_002.cif
_cod_data_source_block 7a
_cod_depositor_comments
;
The following automatic conversions were performed:

'_symmetry_cell_setting' value 'Monoclinic' changed to 'monoclinic'
according to /home/saulius/struct/CIF-dictionaries/cif_core.dic
dictionary named 'cif_core.dic' version 2.4.1 from 2010-06-29.

Automatic conversion script
Id: cif_fix_values 1715 2011-07-08 13:25:40Z adriana 
;
_cod_original_sg_symbol_H-M P2(1)/n
_cod_database_code 4065489

loop_
_symmetry_equiv_pos_as_xyz
'x, y, z'
'-x+1/2, y+1/2, -z+1/2'
'-x, -y, -z'
'x-1/2, -y-1/2, z-1/2'

loop_
_atom_site_label
_atom_site_type_symbol
_atom_site_fract_x
_atom_site_fract_y
_atom_site_fract_z
_atom_site_U_iso_or_equiv
_atom_site_adp_type
_atom_site_occupancy
_atom_site_symmetry_multiplicity
_atom_site_calc_flag
N1 N 0.63044(12) 0.15945(13) 0.48964(9) 0.0182(3) Uani 1 1 d
N2 N 0.55194(13) 0.20261(14) 0.54078(9) 0.0201(3) Uani 1 1 d
N3 N 0.43520(12) 0.17404(13) 0.48480(9) 0.0192(3) Uani 1 1 d
N4 N 0.13272(12) 0.03911(13) 0.23827(9) 0.0184(3) Uani 1 1 d
N5 N 0.20916(13) -0.03015(14) 0.19779(9) 0.0205(3) Uani 1 1 d
N6 N 0.32680(12) -0.00694(13) 0.25497(9) 0.0192(3) Uani 1 1 d
C1 C 0.57160(15) 0.10451(16) 0.40146(11) 0.0203(4) Uani 1 1 d
C2 C 0.44159(15) 0.11517(15) 0.40105(11) 0.0181(4) Uani 1 1 d
C3 C 0.32246(15) 0.07481(15) 0.32853(10) 0.0178(4) Uani 1 1 d
C4 C 0.19297(15) 0.10784(16) 0.31961(11) 0.0196(4) Uani 1 1 d
C5 C 0.76877(15) 0.17549(16) 0.53135(11) 0.0191(4) Uani 1 1 d
C6 C 0.85016(17) 0.1457(2) 0.47611(13) 0.0305(5) Uani 1 1 d
C7 C 0.98367(17) 0.1608(2) 0.51410(13) 0.0331(5) Uani 1 1 d
C8 C 1.03430(17) 0.20473(17) 0.60743(12) 0.0253(4) Uani 1 1 d
C9 C 0.95131(16) 0.23473(16) 0.66262(12) 0.0214(4) Uani 1 1 d
C10 C 0.81746(16) 0.22070(16) 0.62517(11) 0.0194(4) Uani 1 1 d
C11 C -0.00574(15) 0.02912(16) 0.19536(11) 0.0194(4) Uani 1 1 d
C12 C -0.05387(17) -0.02639(17) 0.10532(12) 0.0254(4) Uani 1 1 d
C13 C -0.18767(18) -0.03639(18) 0.06616(13) 0.0287(4) Uani 1 1 d
C14 C -0.27181(17) 0.00579(18) 0.11679(13) 0.0280(4) Uani 1 1 d
C15 C -0.22197(17) 0.06056(19) 0.20703(12) 0.0287(4) Uani 1 1 d
C16 C -0.08869(16) 0.07405(18) 0.24616(12) 0.0241(4) Uani 1 1 d
C17 C 0.32341(17) 0.20404(19) 0.52093(13) 0.0245(4) Uani 1 1 d
C18 C 0.43519(18) -0.07064(19) 0.23110(13) 0.0243(4) Uani 1 1 d
H6 H 0.8134(17) 0.1195(19) 0.4124(13) 0.0356(13) Uiso 1 1 d
H7 H 1.0433(18) 0.1373(19) 0.4752(13) 0.0356(13) Uiso 1 1 d
H8 H 1.1294(18) 0.2132(19) 0.6339(13) 0.0356(13) Uiso 1 1 d
H9 H 0.9861(18) 0.2670(19) 0.7287(14) 0.0356(13) Uiso 1 1 d
H10 H 0.7591(18) 0.2395(19) 0.6637(13) 0.0356(13) Uiso 1 1 d
H12 H 0.0040(18) -0.0583(19) 0.0708(13) 0.0356(13) Uiso 1 1 d
H13 H -0.2218(17) -0.074(2) 0.0023(13) 0.0356(13) Uiso 1 1 d
H14 H -0.364(2) -0.0010(19) 0.0899(13) 0.0356(13) Uiso 1 1 d
H15 H -0.2797(18) 0.0902(19) 0.2426(13) 0.0356(13) Uiso 1 1 d
H17A H 0.3573(17) 0.2504(19) 0.5826(14) 0.0356(13) Uiso 1 1 d
H17B H 0.2777(18) 0.123(2) 0.5303(13) 0.0356(13) Uiso 1 1 d
H17C H 0.2621(19) 0.253(2) 0.4717(14) 0.0356(13) Uiso 1 1 d
H18A H 0.4102(18) -0.155(2) 0.2086(13) 0.0356(13) Uiso 1 1 d
H18B H 0.5088(19) -0.0704(19) 0.2856(13) 0.0356(13) Uiso 1 1 d
H18C H 0.4603(18) -0.024(2) 0.1804(14) 0.0356(13) Uiso 1 1 d
H16 H -0.0486(18) 0.1139(19) 0.3069(13) 0.0356(13) Uiso 1 1 d

loop_
_atom_site_aniso_label
_atom_site_aniso_U_11
_atom_site_aniso_U_22
_atom_site_aniso_U_33
_atom_site_aniso_U_23
_atom_site_aniso_U_13
_atom_site_aniso_U_12
N1 0.0180(7) 0.0190(7) 0.0193(6) -0.0018(6) 0.0079(5) 0.0004(5)
N2 0.0178(7) 0.0214(8) 0.0226(7) -0.0018(6) 0.0079(6) -0.0007(6)
N3 0.0162(7) 0.0189(8) 0.0227(7) -0.0016(6) 0.0058(5) -0.0008(6)
N4 0.0170(7) 0.0196(7) 0.0199(6) 0.0012(6) 0.0072(5) 0.0012(6)
N5 0.0177(7) 0.0226(8) 0.0214(7) 0.0002(6) 0.0061(6) 0.0002(6)
N6 0.0173(7) 0.0202(8) 0.0211(6) -0.0003(6) 0.0067(5) -0.0009(6)
C1 0.0195(9) 0.0208(9) 0.0197(7) 0.0006(7) 0.0040(6) -0.0011(7)
C2 0.0216(9) 0.0169(9) 0.0175(7) 0.0016(6) 0.0086(6) 0.0009(7)
C3 0.0200(9) 0.0158(8) 0.0191(7) 0.0011(7) 0.0078(6) -0.0008(6)
C4 0.0191(9) 0.0188(9) 0.0208(8) 0.0022(7) 0.0055(6) -0.0014(7)
C5 0.0158(8) 0.0187(9) 0.0221(8) 0.0007(7) 0.0041(6) -0.0012(6)
C6 0.0217(10) 0.0482(13) 0.0226(8) -0.0103(8) 0.0080(7) -0.0019(8)
C7 0.0207(10) 0.0512(13) 0.0301(9) -0.0123(9) 0.0114(8) -0.0037(9)
C8 0.0173(9) 0.0268(10) 0.0300(9) -0.0022(8) 0.0038(7) -0.0013(7)
C9 0.0232(9) 0.0193(9) 0.0201(7) -0.0006(7) 0.0035(7) -0.0016(7)
C10 0.0215(9) 0.0178(9) 0.0202(8) 0.0018(7) 0.0081(7) 0.0003(7)
C11 0.0181(8) 0.0166(9) 0.0223(8) 0.0047(7) 0.0039(6) -0.0002(6)
C12 0.0253(10) 0.0216(9) 0.0289(9) -0.0047(7) 0.0068(8) 0.0019(7)
C13 0.0268(10) 0.0232(10) 0.0315(9) -0.0060(8) 0.0008(8) 0.0000(7)
C14 0.0173(9) 0.0276(10) 0.0355(10) 0.0035(8) 0.0012(7) -0.0028(8)
C15 0.0215(9) 0.0400(12) 0.0260(9) 0.0075(8) 0.0091(7) 0.0028(8)
C16 0.0202(9) 0.0326(10) 0.0193(8) 0.0016(7) 0.0055(7) -0.0005(7)
C17 0.0186(9) 0.0295(10) 0.0278(9) -0.0084(8) 0.0106(7) 0.0010(8)
C18 0.0217(10) 0.0260(10) 0.0265(8) -0.0058(8) 0.0091(7) 0.0008(8)

loop_
_atom_type_symbol
_atom_type_description
_atom_type_scat_dispersion_real
_atom_type_scat_dispersion_imag
_atom_type_scat_source
C C 0.0033 0.0016 'International Tables Vol C Tables 4.2.6.8 and 6.1.1.4'
H H 0.0000 0.0000 'International Tables Vol C Tables 4.2.6.8 and 6.1.1.4'
N N 0.0061 0.0033 'International Tables Vol C Tables 4.2.6.8 and 6.1.1.4'

loop_
_geom_angle_atom_site_label_1
_geom_angle_atom_site_label_2
_geom_angle_atom_site_label_3
_geom_angle
N2 N1 C1 117.06(13)
N2 N1 C5 117.25(12)
C1 N1 C5 125.68(14)
N3 N2 N1 102.56(12)
N2 N3 C2 111.62(13)
N2 N3 C17 117.40(13)
C2 N3 C17 130.94(14)
N5 N4 C4 117.33(13)
N5 N4 C11 116.82(12)
C4 N4 C11 125.75(14)
N6 N5 N4 102.58(12)
N5 N6 C3 111.39(13)
N5 N6 C18 116.63(13)
C3 N6 C18 131.98(14)
N1 C1 C2 99.59(14)
N3 C2 C1 109.16(13)
N3 C2 C3 120.60(14)
C1 C2 C3 130.24(14)
N6 C3 C4 109.35(13)
N6 C3 C2 121.33(14)
C4 C3 C2 129.31(15)
N4 C4 C3 99.35(14)
C6 C5 C10 121.22(15)
C6 C5 N1 118.39(14)
C10 C5 N1 120.39(15)
C5 C6 C7 119.71(16)
C5 C6 H6 118.6(12)
C7 C6 H6 121.6(12)
C8 C7 C6 120.07(17)
C8 C7 H7 119.7(10)
C6 C7 H7 120.1(10)
C7 C8 C9 119.80(16)
C7 C8 H8 119.2(11)
C9 C8 H8 121.0(11)
C8 C9 C10 120.63(15)
C8 C9 H9 120.5(11)
C10 C9 H9 118.9(11)
C9 C10 C5 118.57(16)
C9 C10 H10 121.1(11)
C5 C10 H10 120.3(11)
C16 C11 C12 121.08(16)
C16 C11 N4 118.88(14)
C12 C11 N4 120.04(15)
C11 C12 C13 118.89(17)
C11 C12 H12 120.7(11)
C13 C12 H12 120.4(11)
C14 C13 C12 120.75(16)
C14 C13 H13 120.2(11)
C12 C13 H13 119.1(11)
C13 C14 C15 119.60(16)
C13 C14 H14 120.9(11)
C15 C14 H14 119.5(11)
C16 C15 C14 120.36(18)
C16 C15 H15 119.5(11)
C14 C15 H15 120.1(11)
C11 C16 C15 119.29(16)
C11 C16 H16 116.5(11)
C15 C16 H16 124.2(11)
N3 C17 H17A 107.3(11)
N3 C17 H17B 109.8(11)
H17A C17 H17B 111.4(15)
N3 C17 H17C 107.8(11)
H17A C17 H17C 113.5(16)
H17B C17 H17C 107.0(15)
N6 C18 H18A 110.0(12)
N6 C18 H18B 109.5(12)
H18A C18 H18B 111.9(17)
N6 C18 H18C 110.4(12)
H18A C18 H18C 108.6(16)
H18B C18 H18C 106.4(15)

loop_
_geom_bond_atom_site_label_1
_geom_bond_atom_site_label_2
_geom_bond_distance
N1 N2 1.3443(18)
N1 C1 1.3791(19)
N1 C5 1.444(2)
N2 N3 1.3185(18)
N3 C2 1.378(2)
N3 C17 1.468(2)
N4 N5 1.3463(18)
N4 C4 1.376(2)
N4 C11 1.441(2)
N5 N6 1.3205(18)
N6 C3 1.378(2)
N6 C18 1.463(2)
C1 C2 1.395(2)
C2 C3 1.467(2)
C3 C4 1.400(2)
C5 C6 1.373(2)
C5 C10 1.392(2)
C6 C7 1.389(2)
C6 H6 0.934(18)
C7 C8 1.383(2)
C7 H7 0.992(19)
C8 C9 1.386(2)
C8 H8 0.986(18)
C9 C10 1.390(2)
C9 H9 0.982(19)
C10 H10 0.967(19)
C11 C16 1.385(2)
C11 C12 1.386(2)
C12 C13 1.389(2)
C12 H12 0.959(19)
C13 C14 1.383(3)
C13 H13 0.975(18)
C14 C15 1.387(2)
C14 H14 0.96(2)
C15 C16 1.387(2)
C15 H15 0.96(2)
C16 H16 0.958(19)
C17 H17A 0.991(19)
C17 H17B 1.01(2)
C17 H17C 0.97(2)
C18 H18A 0.96(2)
C18 H18B 0.945(19)
C18 H18C 0.98(2)
